data_4131010
loop_
_publ_author_name
'Hau, Sam C. K.'
'Yeung, Margaret C.-L.'
'Yam, Vivian W.-W.'
'Mak, Thomas C. W.'

_publ_section_title
;
 Assembly of Heterometallic Silver(I)-Copper(I) Alkyl-1,3-diynyl Clusters
 via Inner-Core Expansion.
;
_journal_issue 41
_journal_name_full 'Journal of the American Chemical Society'
_journal_page_first 13732
_journal_page_last 13739
_journal_paper_doi 10.1021/jacs.6b08674
_journal_volume 138
_journal_year 2016
_chemical_formula_sum 'C116 H106 Ag4 O4 P4'
_chemical_formula_weight 2119.37
_space_group_IT_number 56
_space_group_name_Hall '-P 2ab 2ac'
_space_group_name_H-M_alt 'P c c n'
_symmetry_cell_setting orthorhombic
_symmetry_space_group_name_H-M 'P c c n'
_atom_sites_solution_hydrogens geom
_atom_sites_solution_primary direct
_atom_sites_solution_secondary difmap
_audit_creation_method SHELXL-97
_cell_angle_alpha 90.00
_cell_angle_beta 90.00
_cell_angle_gamma 90.00
_cell_formula_units_Z 4
_cell_length_a 19.0058(18)
_cell_length_b 19.4184(19)
_cell_length_c 27.044(3)
_cell_measurement_temperature 173(2)
_cell_volume 9980.9(18)
_computing_cell_refinement SAINT(Bruker,2001)
_computing_data_collection APEX2(Bruker,2003)
_computing_data_reduction APEX2(Bruker,2003)
_computing_molecular_graphics DIAMOND
_computing_publication_material 'SHELXL-97 (Sheldrick, 1997)'
_computing_structure_refinement 'SHELXL-97 (Sheldrick, 1997)'
_computing_structure_solution 'SHELXS-97 (Sheldrick, 1997)'
_diffrn_ambient_temperature 173(2)
_diffrn_measured_fraction_theta_full 1.000
_diffrn_measured_fraction_theta_max 1.000
_diffrn_measurement_device_type 'Bruker APEX II CCD diffractometer'
_diffrn_measurement_method '\f and \w scan'
_diffrn_radiation_monochromator graphite
_diffrn_radiation_source 'fine-focus sealed tube'
_diffrn_radiation_type MoK\a
_diffrn_radiation_wavelength 0.71073
_diffrn_reflns_av_R_equivalents 0.1325
_diffrn_reflns_av_sigmaI/netI 0.0405
_diffrn_reflns_limit_h_max 22
_diffrn_reflns_limit_h_min -22
_diffrn_reflns_limit_k_max 23
_diffrn_reflns_limit_k_min -23
_diffrn_reflns_limit_l_max 32
_diffrn_reflns_limit_l_min -32
_diffrn_reflns_number 238627
_diffrn_reflns_theta_full 25.25
_diffrn_reflns_theta_max 25.25
_diffrn_reflns_theta_min 1.50
_exptl_absorpt_coefficient_mu 0.890
_exptl_absorpt_correction_T_max 0.7172
_exptl_absorpt_correction_T_min 0.6645
_exptl_absorpt_correction_type multi-scan
_exptl_crystal_colour colorless
_exptl_crystal_density_diffrn 1.410
_exptl_crystal_density_method 'not measured'
_exptl_crystal_description block
_exptl_crystal_F_000 4328
_exptl_crystal_size_max 0.50
_exptl_crystal_size_mid 0.40
_exptl_crystal_size_min 0.40
_refine_diff_density_max 1.230
_refine_diff_density_min -0.748
_refine_diff_density_rms 0.109
_refine_ls_extinction_method none
_refine_ls_goodness_of_fit_ref 1.119
_refine_ls_hydrogen_treatment constr
_refine_ls_matrix_type full
_refine_ls_number_parameters 586
_refine_ls_number_reflns 9050
_refine_ls_number_restraints 6
_refine_ls_restrained_S_all 1.125
_refine_ls_R_factor_all 0.0614
_refine_ls_R_factor_gt 0.0485
_refine_ls_shift/su_max 0.002
_refine_ls_shift/su_mean 0.000
_refine_ls_structure_factor_coef Fsqd
_refine_ls_weighting_details 'calc w=1/[\s^2^(Fo^2^)+(0.0498P)^2^+38.2077P] where P=(Fo^2^+2Fc^2^)/3'
_refine_ls_weighting_scheme calc
_refine_ls_wR_factor_gt 0.1230
_refine_ls_wR_factor_ref 0.1361
_reflns_number_gt 7475
_reflns_number_total 9050
_reflns_threshold_expression >2sigma(I)
_cod_data_source_file ja6b08674_si_002.cif
_cod_data_source_block '[chxC4Ag4](PPh3)4'
_cod_depositor_comments
;
The following automatic conversions were performed:

data item '_symmetry_cell_setting' value 'Orthorhombic' was changed
to 'orthorhombic' in accordance with the
/home/saulius/struct/COD-crude-data/automatic-downloads/DataCite-retrospective/ACS/depositions/lib/dictionaries/cif_core.dic
dictionary named 'cif_core.dic' version 2.4.2 last updated on
2011-04-26.

Automatic conversion script
Id: cif_fix_values 6909 2019-04-08 15:41:33Z antanas 
;
_cod_original_cell_volume 9981.0(17)
_cod_original_sg_symbol_H-M Pccn
_cod_database_code 4131010

loop_
_symmetry_equiv_pos_as_xyz
'x, y, z'
'-x+1/2, -y+1/2, z'
'-x, y+1/2, -z+1/2'
'x+1/2, -y, -z+1/2'
'-x, -y, -z'
'x-1/2, y-1/2, -z'
'x, -y-1/2, z-1/2'
'-x-1/2, y, z-1/2'

loop_
_atom_site_label
_atom_site_type_symbol
_atom_site_fract_x
_atom_site_fract_y
_atom_site_fract_z
_atom_site_U_iso_or_equiv
_atom_site_adp_type
_atom_site_occupancy
_atom_site_symmetry_multiplicity
_atom_site_calc_flag
_atom_site_refinement_flags
Ag1 Ag 0.345351(17) 0.654689(17) 0.283795(12) 0.02683(11) Uani 1 1 d .
Ag2 Ag 0.193267(18) 0.697592(17) 0.281407(13) 0.02977(11) Uani 1 1 d .
P1 P 0.34801(6) 0.55728(6) 0.22375(5) 0.0288(3) Uani 1 1 d .
P2 P 0.44000(6) 0.65175(6) 0.34792(5) 0.0284(3) Uani 1 1 d .
C1 C 0.2389(3) 0.6369(3) 0.3344(2) 0.0361(11) Uani 1 1 d .
C2 C 0.2466(3) 0.6002(3) 0.3703(2) 0.0415(12) Uani 1 1 d .
C3 C 0.2567(3) 0.5590(4) 0.4109(3) 0.0594(17) Uani 1 1 d .
C4 C 0.2668(4) 0.5226(5) 0.4457(4) 0.094(3) Uani 1 1 d .
C5 C 0.2860(9) 0.4569(10) 0.4744(7) 0.077(5) Uani 0.50 1 d P
C5' C 0.2747(7) 0.4892(6) 0.4967(4) 0.040(3) Uani 0.50 1 d P
C6 C 0.2199(4) 0.4375(4) 0.5018(3) 0.080(2) Uani 1 1 d .
C7 C 0.2316(6) 0.3911(7) 0.5452(4) 0.130(5) Uani 1 1 d .
H7A H 0.2140 0.4150 0.5751 0.156 Uiso 1 1 calc R
H7B H 0.2023 0.3495 0.5405 0.156 Uiso 1 1 calc R
C8 C 0.2970(9) 0.3706(10) 0.5543(7) 0.189(6) Uani 1 1 d U
H8A H 0.3039 0.3267 0.5363 0.227 Uiso 1 1 calc R
H8B H 0.2995 0.3595 0.5900 0.227 Uiso 1 1 calc R
C9 C 0.3581(6) 0.4145(7) 0.5430(4) 0.120(4) Uani 1 1 d .
H9A H 0.3991 0.3844 0.5365 0.144 Uiso 1 1 calc R
H9B H 0.3691 0.4423 0.5727 0.144 Uiso 1 1 calc R
C10 C 0.3488(4) 0.4642(6) 0.4983(3) 0.099(3) Uani 1 1 d .
C11 C 0.1358(3) 0.7466(3) 0.22769(19) 0.0347(11) Uani 1 1 d .
C12 C 0.1016(2) 0.7540(2) 0.19029(18) 0.0323(10) Uani 1 1 d .
C13 C 0.0620(3) 0.7644(3) 0.1481(2) 0.0406(12) Uani 1 1 d .
C14 C 0.0273(3) 0.7749(3) 0.1116(2) 0.0479(14) Uani 1 1 d .
C15 C -0.0145(3) 0.7908(4) 0.0669(2) 0.0547(15) Uani 1 1 d .
H15A H 0.0185 0.7968 0.0384 0.066 Uiso 1 1 calc R
C16 C -0.0657(3) 0.7317(3) 0.0547(3) 0.0599(17) Uani 1 1 d .
H16A H -0.0875 0.7402 0.0221 0.072 Uiso 1 1 calc R
H16B H -0.0392 0.6879 0.0528 0.072 Uiso 1 1 calc R
C17 C -0.1223(3) 0.7255(3) 0.0934(3) 0.0622(18) Uani 1 1 d .
H17A H -0.1007 0.7135 0.1255 0.075 Uiso 1 1 calc R
H17B H -0.1549 0.6879 0.0841 0.075 Uiso 1 1 calc R
C18 C -0.1631(4) 0.7921(4) 0.0985(3) 0.072(2) Uani 1 1 d .
H18A H -0.1874 0.8026 0.0670 0.086 Uiso 1 1 calc R
H18B H -0.1991 0.7871 0.1246 0.086 Uiso 1 1 calc R
C19 C -0.1140(4) 0.8500(3) 0.1114(3) 0.0636(18) Uani 1 1 d .
H19A H -0.0932 0.8412 0.1444 0.076 Uiso 1 1 calc R
H19B H -0.1411 0.8935 0.1134 0.076 Uiso 1 1 calc R
C20 C -0.0556(3) 0.8583(3) 0.0741(3) 0.0579(16) Uani 1 1 d .
H20A H -0.0229 0.8948 0.0854 0.069 Uiso 1 1 calc R
H20B H -0.0758 0.8729 0.0421 0.069 Uiso 1 1 calc R
C21 C 0.3216(3) 0.5827(3) 0.16160(18) 0.0344(11) Uani 1 1 d .
C22 C 0.3587(3) 0.5667(3) 0.1190(2) 0.0476(14) Uani 1 1 d .
H22A H 0.3995 0.5385 0.1210 0.057 Uiso 1 1 calc R
C23 C 0.3369(4) 0.5912(4) 0.0741(2) 0.0639(19) Uani 1 1 d .
H23A H 0.3631 0.5805 0.0452 0.077 Uiso 1 1 calc R
C24 C 0.2774(4) 0.6312(4) 0.0704(2) 0.0591(17) Uani 1 1 d .
H24A H 0.2627 0.6479 0.0391 0.071 Uiso 1 1 calc R
C25 C 0.2397(4) 0.6468(3) 0.1116(2) 0.0582(17) Uani 1 1 d .
H25A H 0.1979 0.6734 0.1091 0.070 Uiso 1 1 calc R
C26 C 0.2625(3) 0.6237(3) 0.1572(2) 0.0469(14) Uani 1 1 d .
H26A H 0.2371 0.6362 0.1861 0.056 Uiso 1 1 calc R
C27 C 0.2933(2) 0.4835(2) 0.23892(19) 0.0317(10) Uani 1 1 d .
C28 C 0.2537(3) 0.4475(3) 0.2040(2) 0.0389(12) Uani 1 1 d .
H28A H 0.2520 0.4627 0.1707 0.047 Uiso 1 1 calc R
C29 C 0.2167(3) 0.3890(3) 0.2187(2) 0.0474(15) Uani 1 1 d .
H29A H 0.1888 0.3648 0.1953 0.057 Uiso 1 1 calc R
C30 C 0.2201(3) 0.3658(3) 0.2667(3) 0.0512(15) Uani 1 1 d .
H30A H 0.1961 0.3248 0.2759 0.061 Uiso 1 1 calc R
C31 C 0.2584(3) 0.4018(3) 0.3014(3) 0.0551(15) Uani 1 1 d .
H31A H 0.2605 0.3861 0.3347 0.066 Uiso 1 1 calc R
C32 C 0.2935(3) 0.4609(3) 0.2876(2) 0.0463(13) Uani 1 1 d .
H32A H 0.3183 0.4866 0.3119 0.056 Uiso 1 1 calc R
C33 C 0.4349(3) 0.5183(3) 0.21668(19) 0.0337(11) Uani 1 1 d .
C34 C 0.4923(3) 0.5611(3) 0.2077(2) 0.0412(12) Uani 1 1 d .
H34A H 0.4851 0.6092 0.2036 0.049 Uiso 1 1 calc R
C35 C 0.5589(3) 0.5347(3) 0.2048(2) 0.0503(15) Uani 1 1 d .
H35A H 0.5972 0.5647 0.1982 0.060 Uiso 1 1 calc R
C36 C 0.5711(3) 0.4667(3) 0.2110(3) 0.0590(17) Uani 1 1 d .
H36A H 0.6175 0.4490 0.2082 0.071 Uiso 1 1 calc R
C37 C 0.5159(4) 0.4235(3) 0.2213(3) 0.074(2) Uani 1 1 d .
H37A H 0.5242 0.3759 0.2271 0.089 Uiso 1 1 calc R
C38 C 0.4480(3) 0.4495(3) 0.2234(3) 0.0580(18) Uani 1 1 d .
H38A H 0.4099 0.4190 0.2295 0.070 Uiso 1 1 calc R
C39 C 0.5166(3) 0.7059(2) 0.3355(2) 0.0389(12) Uani 1 1 d .
C40 C 0.5621(3) 0.7261(3) 0.3731(3) 0.0643(19) Uani 1 1 d .
H40A H 0.5536 0.7137 0.4065 0.077 Uiso 1 1 calc R
C41 C 0.6216(4) 0.7657(4) 0.3596(4) 0.090(3) Uani 1 1 d .
H41A H 0.6535 0.7805 0.3845 0.108 Uiso 1 1 calc R
C42 C 0.6338(4) 0.7830(4) 0.3117(5) 0.090(3) Uani 1 1 d .
H42A H 0.6745 0.8089 0.3033 0.108 Uiso 1 1 calc R
C43 C 0.5896(4) 0.7638(3) 0.2771(4) 0.075(3) Uani 1 1 d .
H43A H 0.5986 0.7767 0.2438 0.090 Uiso 1 1 calc R
C44 C 0.5303(3) 0.7254(3) 0.2878(2) 0.0499(15) Uani 1 1 d .
H44A H 0.4989 0.7125 0.2621 0.060 Uiso 1 1 calc R
C45 C 0.4782(2) 0.5665(2) 0.35543(18) 0.0321(10) Uani 1 1 d .
C46 C 0.5447(3) 0.5498(3) 0.3378(2) 0.0438(13) Uani 1 1 d .
H46A H 0.5732 0.5846 0.3234 0.053 Uiso 1 1 calc R
C47 C 0.5700(3) 0.4831(3) 0.3411(3) 0.0560(16) Uani 1 1 d .
H47A H 0.6157 0.4725 0.3292 0.067 Uiso 1 1 calc R
C48 C 0.5295(4) 0.4325(3) 0.3614(3) 0.0602(17) Uani 1 1 d .
H48A H 0.5471 0.3868 0.3640 0.072 Uiso 1 1 calc R
C49 C 0.4629(4) 0.4478(3) 0.3783(3) 0.0585(17) Uani 1 1 d .
H49A H 0.4344 0.4124 0.3919 0.070 Uiso 1 1 calc R
C50 C 0.4371(3) 0.5140(3) 0.3757(2) 0.0424(13) Uani 1 1 d .
H50A H 0.3913 0.5239 0.3878 0.051 Uiso 1 1 calc R
C51 C 0.4114(2) 0.6774(3) 0.40956(18) 0.0335(11) Uani 1 1 d .
C52 C 0.4309(3) 0.6440(3) 0.45323(19) 0.0392(12) Uani 1 1 d .
H52A H 0.4609 0.6049 0.4521 0.047 Uiso 1 1 calc R
C53 C 0.4061(3) 0.6683(3) 0.4981(2) 0.0502(15) Uani 1 1 d .
H53A H 0.4193 0.6453 0.5277 0.060 Uiso 1 1 calc R
C54 C 0.3631(3) 0.7248(3) 0.5007(2) 0.0498(14) Uani 1 1 d .
H54A H 0.3472 0.7412 0.5319 0.060 Uiso 1 1 calc R
C55 C 0.3432(3) 0.7574(3) 0.4579(2) 0.0507(14) Uani 1 1 d .
H55A H 0.3135 0.7967 0.4594 0.061 Uiso 1 1 calc R
C56 C 0.3661(3) 0.7334(3) 0.4125(2) 0.0404(12) Uani 1 1 d .
H56A H 0.3507 0.7555 0.3831 0.048 Uiso 1 1 calc R
O1 O 0.4194(4) 0.5625(4) -0.0702(3) 0.116(2) Uani 1 1 d .
C57 C 0.4664(9) 0.5250(6) -0.0302(4) 0.138(5) Uani 1 1 d .
O2 O 0.0550(5) 0.4028(7) 0.5624(4) 0.188(5) Uani 1 1 d .
C58 C -0.0034(9) 0.3760(9) 0.5860(6) 0.166(6) Uani 1 1 d .

loop_
_atom_site_aniso_label
_atom_site_aniso_U_11
_atom_site_aniso_U_22
_atom_site_aniso_U_33
_atom_site_aniso_U_23
_atom_site_aniso_U_13
_atom_site_aniso_U_12
Ag1 0.02684(19) 0.02353(19) 0.0301(2) -0.00107(14) -0.00190(14) 0.00265(13)
Ag2 0.02682(19) 0.02384(19) 0.0387(2) 0.00002(15) -0.00064(15) -0.00004(13)
P1 0.0293(6) 0.0230(6) 0.0341(7) -0.0032(5) -0.0015(5) 0.0003(5)
P2 0.0233(6) 0.0260(6) 0.0358(7) 0.0011(5) -0.0042(5) -0.0019(5)
C1 0.030(3) 0.029(2) 0.049(3) 0.001(2) 0.004(2) 0.000(2)
C2 0.027(2) 0.045(3) 0.052(3) 0.013(3) 0.005(2) 0.000(2)
C3 0.036(3) 0.072(4) 0.070(4) 0.034(4) 0.002(3) 0.003(3)
C4 0.044(4) 0.125(7) 0.114(7) 0.082(6) -0.009(4) -0.014(4)
C5 0.063(9) 0.101(14) 0.069(11) 0.051(10) -0.020(9) -0.007(10)
C5' 0.062(8) 0.036(6) 0.022(5) -0.011(5) 0.000(5) 0.011(5)
C6 0.071(5) 0.091(6) 0.079(5) 0.048(5) -0.006(4) -0.021(4)
C7 0.125(10) 0.157(11) 0.108(8) 0.087(8) -0.011(7) -0.024(8)
C8 0.178(10) 0.209(10) 0.180(9) 0.097(8) 0.012(8) 0.014(8)
C9 0.106(8) 0.162(10) 0.093(7) 0.048(7) -0.052(6) 0.028(7)
C10 0.057(4) 0.171(10) 0.071(5) 0.051(6) -0.010(4) 0.013(5)
C11 0.032(2) 0.027(2) 0.045(3) -0.004(2) 0.000(2) 0.002(2)
C12 0.030(2) 0.026(2) 0.040(3) -0.007(2) -0.002(2) 0.0013(19)
C13 0.036(3) 0.034(3) 0.052(3) -0.005(2) -0.003(3) 0.002(2)
C14 0.039(3) 0.053(3) 0.051(3) -0.005(3) -0.006(3) 0.006(3)
C15 0.048(3) 0.066(4) 0.050(3) 0.000(3) -0.002(3) 0.006(3)
C16 0.058(4) 0.060(4) 0.062(4) -0.017(3) -0.012(3) 0.014(3)
C17 0.054(4) 0.051(4) 0.082(5) -0.016(3) 0.003(3) -0.004(3)
C18 0.052(4) 0.058(4) 0.105(6) -0.025(4) 0.007(4) -0.001(3)
C19 0.053(4) 0.053(4) 0.084(5) -0.017(4) -0.003(4) 0.003(3)
C20 0.055(4) 0.050(4) 0.069(4) 0.010(3) -0.012(3) 0.001(3)
C21 0.041(3) 0.029(2) 0.034(3) -0.004(2) -0.003(2) -0.006(2)
C22 0.047(3) 0.057(4) 0.039(3) -0.003(3) 0.001(2) -0.008(3)
C23 0.072(5) 0.087(5) 0.033(3) -0.007(3) 0.010(3) -0.024(4)
C24 0.072(5) 0.059(4) 0.046(4) 0.011(3) -0.014(3) -0.015(4)
C25 0.078(5) 0.050(4) 0.046(4) 0.000(3) -0.017(3) 0.011(3)
C26 0.062(4) 0.039(3) 0.040(3) -0.003(2) -0.009(3) 0.011(3)
C27 0.024(2) 0.026(2) 0.044(3) 0.000(2) 0.002(2) -0.0002(19)
C28 0.031(2) 0.037(3) 0.049(3) -0.004(2) -0.002(2) -0.003(2)
C29 0.025(2) 0.035(3) 0.082(5) -0.014(3) -0.001(3) -0.003(2)
C30 0.038(3) 0.039(3) 0.077(4) 0.003(3) 0.014(3) -0.007(3)
C31 0.056(4) 0.051(4) 0.058(4) 0.011(3) 0.011(3) -0.013(3)
C32 0.048(3) 0.043(3) 0.047(3) -0.001(3) -0.003(3) -0.011(3)
C33 0.031(2) 0.029(2) 0.041(3) -0.007(2) -0.002(2) -0.002(2)
C34 0.036(3) 0.030(3) 0.057(3) 0.004(2) -0.001(2) -0.003(2)
C35 0.034(3) 0.055(4) 0.063(4) 0.002(3) 0.005(3) -0.010(3)
C36 0.037(3) 0.053(4) 0.087(5) -0.001(3) 0.006(3) 0.014(3)
C37 0.047(4) 0.036(3) 0.140(8) 0.000(4) 0.015(4) 0.008(3)
C38 0.039(3) 0.029(3) 0.106(6) -0.007(3) 0.014(3) -0.002(2)
C39 0.029(2) 0.023(2) 0.065(4) 0.000(2) -0.002(2) -0.0018(19)
C40 0.044(3) 0.058(4) 0.090(5) -0.005(4) -0.010(3) -0.019(3)
C41 0.050(4) 0.077(6) 0.142(9) -0.026(6) -0.013(5) -0.030(4)
C42 0.047(4) 0.039(4) 0.184(11) 0.012(5) 0.032(6) -0.014(3)
C43 0.049(4) 0.042(4) 0.135(7) 0.030(4) 0.034(5) 0.002(3)
C44 0.037(3) 0.039(3) 0.073(4) 0.017(3) 0.016(3) 0.002(2)
C45 0.029(2) 0.028(2) 0.039(3) 0.000(2) -0.005(2) -0.0005(19)
C46 0.036(3) 0.038(3) 0.057(4) 0.005(3) 0.001(3) 0.006(2)
C47 0.046(3) 0.045(3) 0.077(5) -0.002(3) 0.005(3) 0.014(3)
C48 0.072(4) 0.036(3) 0.072(4) 0.003(3) 0.001(4) 0.017(3)
C49 0.062(4) 0.031(3) 0.083(5) 0.010(3) -0.002(4) -0.008(3)
C50 0.040(3) 0.034(3) 0.052(3) 0.004(2) 0.000(2) -0.003(2)
C51 0.029(2) 0.035(3) 0.037(3) -0.002(2) -0.006(2) -0.007(2)
C52 0.036(3) 0.042(3) 0.039(3) 0.003(2) -0.008(2) -0.002(2)
C53 0.056(4) 0.062(4) 0.032(3) 0.002(3) -0.009(3) -0.009(3)
C54 0.053(3) 0.060(4) 0.036(3) -0.012(3) 0.003(3) -0.008(3)
C55 0.048(3) 0.051(3) 0.053(4) -0.009(3) 0.002(3) 0.003(3)
C56 0.042(3) 0.041(3) 0.038(3) -0.003(2) -0.006(2) 0.005(2)
O1 0.103(5) 0.122(6) 0.123(6) -0.023(5) -0.027(4) 0.026(4)
C57 0.237(16) 0.084(7) 0.093(8) -0.010(6) 0.010(9) -0.016(9)
O2 0.103(6) 0.310(15) 0.151(8) 0.031(9) 0.027(6) 0.057(8)
C58 0.145(12) 0.178(14) 0.174(14) 0.021(11) -0.009(11) -0.083(11)

loop_
_atom_type_symbol
_atom_type_description
_atom_type_scat_dispersion_real
_atom_type_scat_dispersion_imag
_atom_type_scat_source
C C 0.0033 0.0016 'International Tables Vol C Tables 4.2.6.8 and 6.1.1.4'
H H 0.0000 0.0000 'International Tables Vol C Tables 4.2.6.8 and 6.1.1.4'
P P 0.1023 0.0942 'International Tables Vol C Tables 4.2.6.8 and 6.1.1.4'
Ag Ag -0.8971 1.1015 'International Tables Vol C Tables 4.2.6.8 and 6.1.1.4'
O O 0.0106 0.0060 'International Tables Vol C Tables 4.2.6.8 and 6.1.1.4'

loop_
_geom_angle_atom_site_label_1
_geom_angle_atom_site_label_2
_geom_angle_atom_site_label_3
_geom_angle
_geom_angle_site_symmetry_1
_geom_angle_site_symmetry_3
C1 Ag1 C11 124.61(16) . 2_565
C1 Ag1 P1 105.78(12) . .
C11 Ag1 P1 100.69(13) 2_565 .
C1 Ag1 P2 101.66(13) . .
C11 Ag1 P2 109.85(12) 2_565 .
P1 Ag1 P2 114.83(4) . .
C1 Ag1 Ag2 86.80(11) . 2_565
C11 Ag1 Ag2 43.21(12) 2_565 2_565
P1 Ag1 Ag2 136.51(3) . 2_565
P2 Ag1 Ag2 102.45(3) . 2_565
C1 Ag1 Ag2 42.50(12) . .
C11 Ag1 Ag2 84.91(11) 2_565 .
P1 Ag1 Ag2 102.45(3) . .
P2 Ag1 Ag2 135.45(3) . .
Ag2 Ag1 Ag2 59.555(13) 2_565 .
C1 Ag2 C11 171.1(2) . .
C1 Ag2 Ag1 130.30(14) . 2_565
C11 Ag2 Ag1 55.53(14) . 2_565
C1 Ag2 Ag2 94.96(14) . 2_565
C11 Ag2 Ag2 93.93(14) . 2_565
Ag1 Ag2 Ag2 61.017(14) 2_565 2_565
C1 Ag2 Ag1 54.45(14) . .
C11 Ag2 Ag1 130.92(14) . .
Ag1 Ag2 Ag1 120.385(13) 2_565 .
Ag2 Ag2 Ag1 59.431(14) 2_565 .
C27 P1 C21 105.3(2) . .
C27 P1 C33 102.3(2) . .
C21 P1 C33 105.4(2) . .
C27 P1 Ag1 116.07(17) . .
C21 P1 Ag1 112.93(16) . .
C33 P1 Ag1 113.64(16) . .
C45 P2 C51 105.4(2) . .
C45 P2 C39 103.1(2) . .
C51 P2 C39 104.4(2) . .
C45 P2 Ag1 112.68(16) . .
C51 P2 Ag1 114.46(16) . .
C39 P2 Ag1 115.65(19) . .
C2 C1 Ag2 161.6(4) . .
C2 C1 Ag1 115.3(4) . .
Ag2 C1 Ag1 83.06(18) . .
C1 C2 C3 178.9(6) . .
C4 C3 C2 178.5(8) . .
C3 C4 C5' 167.8(12) . .
C3 C4 C5 158.1(14) . .
C5' C4 C5 34.0(8) . .
C5' C5 C10 79.5(17) . .
C5' C5 C6 69.1(16) . .
C10 C5 C6 121.5(12) . .
C5' C5 C4 72.6(16) . .
C10 C5 C4 111.1(13) . .
C6 C5 C4 104.9(12) . .
C5 C5' C6 75.6(15) . .
C5 C5' C10 64.2(14) . .
C6 C5' C10 116.7(10) . .
C5 C5' C4 73.3(13) . .
C6 C5' C4 107.9(9) . .
C10 C5' C4 104.8(9) . .
C5' C6 C7 112.5(8) . .
C5' C6 C5 35.3(8) . .
C7 C6 C5 114.3(9) . .
C8 C7 C6 117.8(11) . .
C8 C7 H7A 107.9 . .
C6 C7 H7A 107.9 . .
C8 C7 H7B 107.9 . .
C6 C7 H7B 107.9 . .
H7A C7 H7B 107.2 . .
C7 C8 C9 121.7(14) . .
C7 C8 H8A 106.9 . .
C9 C8 H8A 106.9 . .
C7 C8 H8B 106.9 . .
C9 C8 H8B 106.9 . .
H8A C8 H8B 106.7 . .
C8 C9 C10 115.5(9) . .
C8 C9 H9A 108.4 . .
C10 C9 H9A 108.4 . .
C8 C9 H9B 108.4 . .
C10 C9 H9B 108.4 . .
H9A C9 H9B 107.5 . .
C5 C10 C5' 36.3(9) . .
C5 C10 C9 113.7(10) . .
C5' C10 C9 109.3(8) . .
C12 C11 Ag2 158.8(4) . .
C12 C11 Ag1 119.9(4) . 2_565
Ag2 C11 Ag1 81.25(17) . 2_565
C11 C12 C13 178.3(5) . .
C14 C13 C12 178.6(6) . .
C13 C14 C15 177.6(7) . .
C14 C15 C20 110.3(5) . .
C14 C15 C16 111.0(6) . .
C20 C15 C16 110.0(5) . .
C14 C15 H15A 108.5 . .
C20 C15 H15A 108.5 . .
C16 C15 H15A 108.5 . .
C17 C16 C15 111.3(5) . .
C17 C16 H16A 109.4 . .
C15 C16 H16A 109.4 . .
C17 C16 H16B 109.4 . .
C15 C16 H16B 109.4 . .
H16A C16 H16B 108.0 . .
C16 C17 C18 111.2(6) . .
C16 C17 H17A 109.4 . .
C18 C17 H17A 109.4 . .
C16 C17 H17B 109.4 . .
C18 C17 H17B 109.4 . .
H17A C17 H17B 108.0 . .
C19 C18 C17 110.1(6) . .
C19 C18 H18A 109.6 . .
C17 C18 H18A 109.6 . .
C19 C18 H18B 109.6 . .
C17 C18 H18B 109.6 . .
H18A C18 H18B 108.2 . .
C18 C19 C20 112.4(6) . .
C18 C19 H19A 109.1 . .
C20 C19 H19A 109.1 . .
C18 C19 H19B 109.1 . .
C20 C19 H19B 109.1 . .
H19A C19 H19B 107.9 . .
C19 C20 C15 111.5(5) . .
C19 C20 H20A 109.3 . .
C15 C20 H20A 109.3 . .
C19 C20 H20B 109.3 . .
C15 C20 H20B 109.3 . .
H20A C20 H20B 108.0 . .
C26 C21 C22 118.1(5) . .
C26 C21 P1 117.4(4) . .
C22 C21 P1 124.4(4) . .
C23 C22 C21 120.3(6) . .
C23 C22 H22A 119.9 . .
C21 C22 H22A 119.9 . .
C22 C23 C24 120.7(6) . .
C22 C23 H23A 119.7 . .
C24 C23 H23A 119.7 . .
C25 C24 C23 120.0(6) . .
C25 C24 H24A 120.0 . .
C23 C24 H24A 120.0 . .
C24 C25 C26 119.6(6) . .
C24 C25 H25A 120.2 . .
C26 C25 H25A 120.2 . .
C21 C26 C25 121.3(6) . .
C21 C26 H26A 119.4 . .
C25 C26 H26A 119.4 . .
C32 C27 C28 119.0(5) . .
C32 C27 P1 117.5(4) . .
C28 C27 P1 123.4(4) . .
C27 C28 C29 119.2(5) . .
C27 C28 H28A 120.4 . .
C29 C28 H28A 120.4 . .
C30 C29 C28 120.8(5) . .
C30 C29 H29A 119.6 . .
C28 C29 H29A 119.6 . .
C29 C30 C31 120.1(5) . .
C29 C30 H30A 120.0 . .
C31 C30 H30A 120.0 . .
C32 C31 C30 119.5(6) . .
C32 C31 H31A 120.2 . .
C30 C31 H31A 120.2 . .
C31 C32 C27 121.2(5) . .
C31 C32 H32A 119.4 . .
C27 C32 H32A 119.4 . .
C38 C33 C34 117.5(5) . .
C38 C33 P1 123.7(4) . .
C34 C33 P1 118.6(4) . .
C35 C34 C33 120.7(5) . .
C35 C34 H34A 119.6 . .
C33 C34 H34A 119.6 . .
C36 C35 C34 121.3(6) . .
C36 C35 H35A 119.4 . .
C34 C35 H35A 119.4 . .
C35 C36 C37 119.4(6) . .
C35 C36 H36A 120.3 . .
C37 C36 H36A 120.3 . .
C36 C37 C38 119.8(6) . .
C36 C37 H37A 120.1 . .
C38 C37 H37A 120.1 . .
C33 C38 C37 121.3(6) . .
C33 C38 H38A 119.4 . .
C37 C38 H38A 119.4 . .
C44 C39 C40 119.5(6) . .
C44 C39 P2 118.9(4) . .
C40 C39 P2 121.6(5) . .
C39 C40 C41 117.5(8) . .
C39 C40 H40A 121.3 . .
C41 C40 H40A 121.3 . .
C42 C41 C40 121.2(8) . .
C42 C41 H41A 119.4 . .
C40 C41 H41A 119.4 . .
C43 C42 C41 120.0(7) . .
C43 C42 H42A 120.0 . .
C41 C42 H42A 120.0 . .
C42 C43 C44 121.7(8) . .
C42 C43 H43A 119.2 . .
C44 C43 H43A 119.2 . .
C39 C44 C43 120.1(7) . .
C39 C44 H44A 119.9 . .
C43 C44 H44A 119.9 . .
C46 C45 C50 118.2(5) . .
C46 C45 P2 122.5(4) . .
C50 C45 P2 119.1(4) . .
C47 C46 C45 120.8(5) . .
C47 C46 H46A 119.6 . .
C45 C46 H46A 119.6 . .
C48 C47 C46 120.3(6) . .
C48 C47 H47A 119.9 . .
C46 C47 H47A 119.9 . .
C47 C48 C49 119.7(6) . .
C47 C48 H48A 120.1 . .
C49 C48 H48A 120.1 . .
C50 C49 C48 120.8(6) . .
C50 C49 H49A 119.6 . .
C48 C49 H49A 119.6 . .
C49 C50 C45 120.2(5) . .
C49 C50 H50A 119.9 . .
C45 C50 H50A 119.9 . .
C56 C51 C52 118.6(5) . .
C56 C51 P2 116.8(4) . .
C52 C51 P2 124.6(4) . .
C53 C52 C51 119.5(5) . .
C53 C52 H52A 120.2 . .
C51 C52 H52A 120.2 . .
C54 C53 C52 121.4(5) . .
C54 C53 H53A 119.3 . .
C52 C53 H53A 119.3 . .
C53 C54 C55 119.3(6) . .
C53 C54 H54A 120.3 . .
C55 C54 H54A 120.3 . .
C54 C55 C56 120.5(6) . .
C54 C55 H55A 119.8 . .
C56 C55 H55A 119.8 . .
C55 C56 C51 120.6(5) . .
C55 C56 H56A 119.7 . .
C51 C56 H56A 119.7 . .

loop_
_geom_bond_atom_site_label_1
_geom_bond_atom_site_label_2
_geom_bond_distance
_geom_bond_site_symmetry_2
Ag1 C1 2.466(5) .
Ag1 C11 2.470(5) 2_565
Ag1 P1 2.4935(12) .
Ag1 P2 2.4994(12) .
Ag1 Ag2 2.9616(5) 2_565
Ag1 Ag2 3.0088(6) .
Ag2 C1 2.048(5) .
Ag2 C11 2.052(5) .
Ag2 Ag1 2.9615(5) 2_565
Ag2 Ag2 2.9654(7) 2_565
P1 C27 1.818(5) .
P1 C21 1.822(5) .
P1 C33 1.826(5) .
P2 C45 1.819(5) .
P2 C51 1.822(5) .
P2 C39 1.827(5) .
C1 C2 1.213(7) .
C2 C3 1.371(8) .
C3 C4 1.194(9) .
C4 C5' 1.532(14) .
C4 C5 1.538(17) .
C5 C5' 0.90(2) .
C5 C10 1.365(17) .
C5 C6 1.507(18) .
C5' C6 1.453(15) .
C5' C10 1.491(15) .
C6 C7 1.497(11) .
C7 C8 1.328(18) .
C7 H7A 0.9900 .
C7 H7B 0.9900 .
C8 C9 1.473(18) .
C8 H8A 0.9900 .
C8 H8B 0.9900 .
C9 C10 1.558(12) .
C9 H9A 0.9900 .
C9 H9B 0.9900 .
C11 C12 1.211(7) .
C11 Ag1 2.470(5) 2_565
C12 C13 1.381(7) .
C13 C14 1.206(8) .
C14 C15 1.478(8) .
C15 C20 1.538(9) .
C15 C16 1.541(9) .
C15 H15A 1.0000 .
C16 C17 1.505(10) .
C16 H16A 0.9900 .
C16 H16B 0.9900 .
C17 C18 1.513(9) .
C17 H17A 0.9900 .
C17 H17B 0.9900 .
C18 C19 1.503(9) .
C18 H18A 0.9900 .
C18 H18B 0.9900 .
C19 C20 1.509(10) .
C19 H19A 0.9900 .
C19 H19B 0.9900 .
C20 H20A 0.9900 .
C20 H20B 0.9900 .
C21 C26 1.381(8) .
C21 C22 1.386(8) .
C22 C23 1.370(9) .
C22 H22A 0.9500 .
C23 C24 1.375(10) .
C23 H23A 0.9500 .
C24 C25 1.358(10) .
C24 H24A 0.9500 .
C25 C26 1.382(8) .
C25 H25A 0.9500 .
C26 H26A 0.9500 .
C27 C32 1.388(8) .
C27 C28 1.394(7) .
C28 C29 1.394(8) .
C28 H28A 0.9500 .
C29 C30 1.374(9) .
C29 H29A 0.9500 .
C30 C31 1.380(9) .
C30 H30A 0.9500 .
C31 C32 1.378(8) .
C31 H31A 0.9500 .
C32 H32A 0.9500 .
C33 C38 1.372(8) .
C33 C34 1.393(7) .
C34 C35 1.368(8) .
C34 H34A 0.9500 .
C35 C36 1.350(9) .
C35 H35A 0.9500 .
C36 C37 1.373(9) .
C36 H36A 0.9500 .
C37 C38 1.386(9) .
C37 H37A 0.9500 .
C38 H38A 0.9500 .
C39 C44 1.369(8) .
C39 C40 1.390(9) .
C40 C41 1.415(10) .
C40 H40A 0.9500 .
C41 C42 1.358(14) .
C41 H41A 0.9500 .
C42 C43 1.312(13) .
C42 H42A 0.9500 .
C43 C44 1.383(9) .
C43 H43A 0.9500 .
C44 H44A 0.9500 .
C45 C46 1.389(7) .
C45 C50 1.396(7) .
C46 C47 1.385(8) .
C46 H46A 0.9500 .
C47 C48 1.364(9) .
C47 H47A 0.9500 .
C48 C49 1.378(9) .
C48 H48A 0.9500 .
C49 C50 1.377(8) .
C49 H49A 0.9500 .
C50 H50A 0.9500 .
C51 C56 1.391(7) .
C51 C52 1.397(7) .
C52 C53 1.385(8) .
C52 H52A 0.9500 .
C53 C54 1.369(9) .
C53 H53A 0.9500 .
C54 C55 1.375(9) .
C54 H54A 0.9500 .
C55 C56 1.382(8) .
C55 H55A 0.9500 .
C56 H56A 0.9500 .
O1 C57 1.580(14) .
O2 C58 1.382(15) .

loop_
_geom_torsion_atom_site_label_1
_geom_torsion_atom_site_label_2
_geom_torsion_atom_site_label_3
_geom_torsion_atom_site_label_4
_geom_torsion
_geom_torsion_site_symmetry_1
_geom_torsion_site_symmetry_4
C11 Ag1 Ag2 C1 -160.3(2) 2_565 .
P1 Ag1 Ag2 C1 99.87(18) . .
P2 Ag1 Ag2 C1 -46.99(18) . .
Ag2 Ag1 Ag2 C1 -123.07(18) 2_565 .
C1 Ag1 Ag2 C11 -170.9(3) . .
C11 Ag1 Ag2 C11 28.8(2) 2_565 .
P1 Ag1 Ag2 C11 -71.06(19) . .
P2 Ag1 Ag2 C11 142.09(19) . .
Ag2 Ag1 Ag2 C11 66.01(19) 2_565 .
C1 Ag1 Ag2 Ag1 120.17(18) . 2_565
C11 Ag1 Ag2 Ag1 -40.11(12) 2_565 2_565
P1 Ag1 Ag2 Ag1 -139.96(3) . 2_565
P2 Ag1 Ag2 Ag1 73.18(5) . 2_565
Ag2 Ag1 Ag2 Ag1 -2.90(2) 2_565 2_565
C1 Ag1 Ag2 Ag2 123.07(18) . 2_565
C11 Ag1 Ag2 Ag2 -37.21(12) 2_565 2_565
P1 Ag1 Ag2 Ag2 -137.06(3) . 2_565
P2 Ag1 Ag2 Ag2 76.08(4) . 2_565
C1 Ag1 P1 C27 -17.6(2) . .
C11 Ag1 P1 C27 -148.4(2) 2_565 .
P2 Ag1 P1 C27 93.69(18) . .
Ag2 Ag1 P1 C27 -119.89(18) 2_565 .
Ag2 Ag1 P1 C27 -61.31(18) . .
C1 Ag1 P1 C21 104.2(2) . .
C11 Ag1 P1 C21 -26.6(2) 2_565 .
P2 Ag1 P1 C21 -144.54(18) . .
Ag2 Ag1 P1 C21 1.89(19) 2_565 .
Ag2 Ag1 P1 C21 60.46(18) . .
C1 Ag1 P1 C33 -135.8(2) . .
C11 Ag1 P1 C33 93.3(2) 2_565 .
P2 Ag1 P1 C33 -24.60(19) . .
Ag2 Ag1 P1 C33 121.82(18) 2_565 .
Ag2 Ag1 P1 C33 -179.60(18) . .
C1 Ag1 P2 C45 93.8(2) . .
C11 Ag1 P2 C45 -132.5(2) 2_565 .
P1 Ag1 P2 C45 -19.85(19) . .
Ag2 Ag1 P2 C45 -176.91(18) 2_565 .
Ag2 Ag1 P2 C45 124.11(18) . .
C1 Ag1 P2 C51 -26.6(2) . .
C11 Ag1 P2 C51 107.2(2) 2_565 .
P1 Ag1 P2 C51 -140.23(18) . .
Ag2 Ag1 P2 C51 62.71(18) 2_565 .
Ag2 Ag1 P2 C51 3.73(19) . .
C1 Ag1 P2 C39 -147.9(2) . .
C11 Ag1 P2 C39 -14.2(2) 2_565 .
P1 Ag1 P2 C39 98.39(19) . .
Ag2 Ag1 P2 C39 -58.67(19) 2_565 .
Ag2 Ag1 P2 C39 -117.64(19) . .
C11 Ag2 C1 C2 -46(2) . .
Ag1 Ag2 C1 C2 82.5(15) 2_565 .
Ag2 Ag2 C1 C2 138.2(15) 2_565 .
Ag1 Ag2 C1 C2 -175.4(16) . .
C11 Ag2 C1 Ag1 129.7(12) . .
Ag1 Ag2 C1 Ag1 -102.07(14) 2_565 .
Ag2 Ag2 C1 Ag1 -46.41(11) 2_565 .
C11 Ag1 C1 C2 -157.5(4) 2_565 .
P1 Ag1 C1 C2 87.1(5) . .
P2 Ag1 C1 C2 -33.2(5) . .
Ag2 Ag1 C1 C2 -135.3(4) 2_565 .
Ag2 Ag1 C1 C2 178.4(5) . .
C11 Ag1 C1 Ag2 24.1(3) 2_565 .
P1 Ag1 C1 Ag2 -91.32(13) . .
P2 Ag1 C1 Ag2 148.41(11) . .
Ag2 Ag1 C1 Ag2 46.35(12) 2_565 .
Ag2 C1 C2 C3 -153(34) . .
Ag1 C1 C2 C3 32(35) . .
C1 C2 C3 C4 -53(59) . .
C2 C3 C4 C5' 141(34) . .
C2 C3 C4 C5 -42(37) . .
C3 C4 C5 C5' -179(100) . .
C3 C4 C5 C10 110(3) . .
C5' C4 C5 C10 -71.0(18) . .
C3 C4 C5 C6 -117(2) . .
C5' C4 C5 C6 62.0(16) . .
C10 C5 C5' C6 -129.8(8) . .
C4 C5 C5' C6 114.1(7) . .
C6 C5 C5' C10 129.8(8) . .
C4 C5 C5' C10 -116.2(8) . .
C10 C5 C5' C4 116.2(8) . .
C6 C5 C5' C4 -114.1(7) . .
C3 C4 C5' C5 178(100) . .
C3 C4 C5' C6 110(4) . .
C5 C4 C5' C6 -68.3(14) . .
C3 C4 C5' C10 -125(4) . .
C5 C4 C5' C10 56.7(14) . .
C5 C5' C6 C7 100.7(15) . .
C10 C5' C6 C7 49.9(13) . .
C4 C5' C6 C7 167.5(10) . .
C10 C5' C6 C5 -50.8(12) . .
C4 C5' C6 C5 66.8(13) . .
C10 C5 C6 C5' 62.4(19) . .
C4 C5 C6 C5' -64.4(16) . .
C5' C5 C6 C7 -95.1(16) . .
C10 C5 C6 C7 -33(2) . .
C4 C5 C6 C7 -159.5(11) . .
C5' C6 C7 C8 -40.2(19) . .
C5 C6 C7 C8 -2(2) . .
C6 C7 C8 C9 32(3) . .
C7 C8 C9 C10 -30(2) . .
C6 C5 C10 C5' -57.4(17) . .
C4 C5 C10 C5' 66.6(17) . .
C5' C5 C10 C9 90.7(17) . .
C6 C5 C10 C9 33(2) . .
C4 C5 C10 C9 157.3(12) . .
C6 C5' C10 C5 56.5(13) . .
C4 C5' C10 C5 -62.8(14) . .
C5 C5' C10 C9 -104.0(16) . .
C6 C5' C10 C9 -47.6(13) . .
C4 C5' C10 C9 -166.8(9) . .
C8 C9 C10 C5 -3(2) . .
C8 C9 C10 C5' 35.6(17) . .
C1 Ag2 C11 C12 -43(2) . .
Ag1 Ag2 C11 C12 -176.7(13) 2_565 .
Ag2 Ag2 C11 C12 132.9(12) 2_565 .
Ag1 Ag2 C11 C12 80.8(12) . .
C1 Ag2 C11 Ag1 133.4(12) . 2_565
Ag2 Ag2 C11 Ag1 -50.49(10) 2_565 2_565
Ag1 Ag2 C11 Ag1 -102.53(14) . 2_565
Ag2 C11 C12 C13 168(18) . .
Ag1 C11 C12 C13 -8(19) 2_565 .
C11 C12 C13 C14 9(40) . .
C12 C13 C14 C15 24(38) . .
C13 C14 C15 C20 -43(16) . .
C13 C14 C15 C16 -165(15) . .
C14 C15 C16 C17 67.7(7) . .
C20 C15 C16 C17 -54.6(7) . .
C15 C16 C17 C18 57.7(8) . .
C16 C17 C18 C19 -57.8(9) . .
C17 C18 C19 C20 56.7(9) . .
C18 C19 C20 C15 -55.1(8) . .
C14 C15 C20 C19 -69.8(7) . .
C16 C15 C20 C19 53.0(7) . .
C27 P1 C21 C26 82.4(4) . .
C33 P1 C21 C26 -169.8(4) . .
Ag1 P1 C21 C26 -45.2(5) . .
C27 P1 C21 C22 -101.0(5) . .
C33 P1 C21 C22 6.7(5) . .
Ag1 P1 C21 C22 131.3(4) . .
C26 C21 C22 C23 0.1(8) . .
P1 C21 C22 C23 -176.4(5) . .
C21 C22 C23 C24 -0.9(10) . .
C22 C23 C24 C25 0.1(10) . .
C23 C24 C25 C26 1.6(10) . .
C22 C21 C26 C25 1.6(8) . .
P1 C21 C26 C25 178.4(5) . .
C24 C25 C26 C21 -2.5(10) . .
C21 P1 C27 C32 -168.9(4) . .
C33 P1 C27 C32 81.2(4) . .
Ag1 P1 C27 C32 -43.2(5) . .
C21 P1 C27 C28 13.5(5) . .
C33 P1 C27 C28 -96.4(4) . .
Ag1 P1 C27 C28 139.2(4) . .
C32 C27 C28 C29 -1.5(8) . .
P1 C27 C28 C29 176.1(4) . .
C27 C28 C29 C30 -1.4(8) . .
C28 C29 C30 C31 2.4(9) . .
C29 C30 C31 C32 -0.5(9) . .
C30 C31 C32 C27 -2.4(10) . .
C28 C27 C32 C31 3.4(8) . .
P1 C27 C32 C31 -174.4(5) . .
C27 P1 C33 C38 -1.2(6) . .
C21 P1 C33 C38 -111.1(5) . .
Ag1 P1 C33 C38 124.8(5) . .
C27 P1 C33 C34 -176.1(4) . .
C21 P1 C33 C34 74.0(5) . .
Ag1 P1 C33 C34 -50.2(5) . .
C38 C33 C34 C35 1.3(9) . .
P1 C33 C34 C35 176.5(5) . .
C33 C34 C35 C36 -0.7(10) . .
C34 C35 C36 C37 -1.2(11) . .
C35 C36 C37 C38 2.6(12) . .
C34 C33 C38 C37 0.1(10) . .
P1 C33 C38 C37 -174.9(6) . .
C36 C37 C38 C33 -2.0(12) . .
C45 P2 C39 C44 101.6(5) . .
C51 P2 C39 C44 -148.5(4) . .
Ag1 P2 C39 C44 -21.8(5) . .
C45 P2 C39 C40 -76.6(5) . .
C51 P2 C39 C40 33.3(5) . .
Ag1 P2 C39 C40 160.0(4) . .
C44 C39 C40 C41 -0.7(9) . .
P2 C39 C40 C41 177.5(5) . .
C39 C40 C41 C42 -0.4(12) . .
C40 C41 C42 C43 1.1(13) . .
C41 C42 C43 C44 -0.7(12) . .
C40 C39 C44 C43 1.1(9) . .
P2 C39 C44 C43 -177.1(5) . .
C42 C43 C44 C39 -0.4(10) . .
C51 P2 C45 C46 -128.4(5) . .
C39 P2 C45 C46 -19.3(5) . .
Ag1 P2 C45 C46 106.1(4) . .
C51 P2 C45 C50 57.3(5) . .
C39 P2 C45 C50 166.5(4) . .
Ag1 P2 C45 C50 -68.2(4) . .
C50 C45 C46 C47 -1.1(8) . .
P2 C45 C46 C47 -175.4(5) . .
C45 C46 C47 C48 0.5(10) . .
C46 C47 C48 C49 0.6(11) . .
C47 C48 C49 C50 -1.1(11) . .
C48 C49 C50 C45 0.5(10) . .
C46 C45 C50 C49 0.5(8) . .
P2 C45 C50 C49 175.0(5) . .
C45 P2 C51 C56 -165.6(4) . .
C39 P2 C51 C56 86.1(4) . .
Ag1 P2 C51 C56 -41.3(4) . .
C45 P2 C51 C52 13.2(5) . .
C39 P2 C51 C52 -95.1(5) . .
Ag1 P2 C51 C52 137.5(4) . .
C56 C51 C52 C53 -1.5(8) . .
P2 C51 C52 C53 179.7(4) . .
C51 C52 C53 C54 -0.4(9) . .
C52 C53 C54 C55 1.0(9) . .
C53 C54 C55 C56 0.2(9) . .
C54 C55 C56 C51 -2.1(9) . .
C52 C51 C56 C55 2.7(8) . .
P2 C51 C56 C55 -178.4(4) . .
